data_7215054
loop_
_publ_author_name
'Lamberts, Kevin'
'Porsche, Sven'
'Hentschel, Bernd'
'Kuhlen, Torsten'
'Englert, Ulli'

_publ_section_title
;
 An unusual linker and an unexpected node: CaCl2 dumbbells linked by
 proline to form square lattice networks
;
_journal_issue 16
_journal_name_full CrystEngComm
_journal_page_first 3305
_journal_paper_doi 10.1039/c3ce42357c
_journal_volume 16
_journal_year 2014
_chemical_absolute_configuration rmad
_chemical_formula_moiety 'C5 H11 Ca Cl2 N O3'
_chemical_formula_sum 'C5 H11 Ca Cl2 N O3'
_chemical_formula_weight 244.13
_space_group_IT_number 19
_symmetry_cell_setting orthorhombic
_symmetry_space_group_name_Hall 'P 2ac 2ab'
_symmetry_space_group_name_H-M 'P 21 21 21'
_atom_sites_solution_hydrogens geom
_atom_sites_solution_primary direct
_atom_sites_solution_secondary difmap
_audit_creation_method SHELXL-97
_cell_angle_alpha 90.00
_cell_angle_beta 90.00
_cell_angle_gamma 90.00
_cell_formula_units_Z 4
_cell_length_a 6.9732(6)
_cell_length_b 11.7268(11)
_cell_length_c 12.1168(11)
_cell_measurement_reflns_used 3936
_cell_measurement_temperature 100(2)
_cell_measurement_theta_max 28.79
_cell_measurement_theta_min 2.42
_cell_volume 990.83(15)
_computing_cell_refinement 'BRUKER saint'
_computing_data_collection 'BRUKER smart'
_computing_data_reduction 'BRUKER saint'
_computing_structure_refinement 'SHELXL-97 (Sheldrick, 1997)'
_computing_structure_solution 'SHELXS-97 (Sheldrick, 1990)'
_diffrn_ambient_temperature 100(2)
_diffrn_measured_fraction_theta_full 1.000
_diffrn_measured_fraction_theta_max 1.000
_diffrn_measurement_device_type 'CCD area detector'
_diffrn_measurement_method 'omega scans'
_diffrn_radiation_monochromator 'multilayer optics'
_diffrn_radiation_source microsource
_diffrn_radiation_type MoK\a
_diffrn_radiation_wavelength 0.71073
_diffrn_reflns_av_R_equivalents 0.0407
_diffrn_reflns_av_sigmaI/netI 0.0284
_diffrn_reflns_limit_h_max 9
_diffrn_reflns_limit_h_min -9
_diffrn_reflns_limit_k_max 15
_diffrn_reflns_limit_k_min -15
_diffrn_reflns_limit_l_max 16
_diffrn_reflns_limit_l_min -16
_diffrn_reflns_number 14215
_diffrn_reflns_theta_full 28.87
_diffrn_reflns_theta_max 28.87
_diffrn_reflns_theta_min 2.42
_exptl_absorpt_coefficient_mu 1.141
_exptl_absorpt_correction_T_max 0.9142
_exptl_absorpt_correction_T_min 0.7792
_exptl_absorpt_correction_type multi-scan
_exptl_absorpt_process_details SADABS
_exptl_crystal_colour colorless
_exptl_crystal_density_diffrn 1.637
_exptl_crystal_density_method 'not measured'
_exptl_crystal_description plate
_exptl_crystal_F_000 504
_exptl_crystal_size_max 0.23
_exptl_crystal_size_mid 0.21
_exptl_crystal_size_min 0.08
_refine_diff_density_max 0.444
_refine_diff_density_min -0.229
_refine_diff_density_rms 0.059
_refine_ls_abs_structure_details 'Flack H D (1983), Acta Cryst. A39, 876-881'
_refine_ls_abs_structure_Flack 0.02(3)
_refine_ls_extinction_method none
_refine_ls_goodness_of_fit_ref 1.044
_refine_ls_hydrogen_treatment mixed
_refine_ls_matrix_type full
_refine_ls_number_parameters 121
_refine_ls_number_reflns 2605
_refine_ls_number_restraints 2
_refine_ls_restrained_S_all 1.044
_refine_ls_R_factor_all 0.0238
_refine_ls_R_factor_gt 0.0227
_refine_ls_shift/su_max 0.001
_refine_ls_shift/su_mean 0.000
_refine_ls_structure_factor_coef Fsqd
_refine_ls_weighting_details 'calc w=1/[\s^2^(Fo^2^)+(0.0300P)^2^+0.1000P] where P=(Fo^2^+2Fc^2^)/3'
_refine_ls_weighting_scheme calc
_refine_ls_wR_factor_gt 0.0542
_refine_ls_wR_factor_ref 0.0557
_reflns_number_gt 2520
_reflns_number_total 2605
_reflns_threshold_expression >2sigma(I)
_cod_data_source_file c3ce42357c2.cif
_cod_data_source_block 2b
_cod_depositor_comments
;
The following automatic conversions were performed:

data name '_iucr_refine_instruction_details' was replaced with
'_iucr_refine_instructions_details' as specified in the replacement
file 'data/replacement-values/replacement_tags.lst'.

Automatic conversion script
Id: cif_correct_tags 9268 2022-04-12 08:56:07Z antanas 
;
_cod_database_code 7215054

loop_
_symmetry_equiv_pos_as_xyz
'x, y, z'
'-x+1/2, -y, z+1/2'
'-x, y+1/2, -z+1/2'
'x+1/2, -y+1/2, -z'

loop_
_atom_site_label
_atom_site_type_symbol
_atom_site_fract_x
_atom_site_fract_y
_atom_site_fract_z
_atom_site_U_iso_or_equiv
_atom_site_adp_type
_atom_site_occupancy
_atom_site_symmetry_multiplicity
_atom_site_calc_flag
_atom_site_refinement_flags
Ca1 Ca 0.44376(4) 0.78798(3) 0.42475(3) 0.00980(7) Uani 1 1 d .
O3 O 0.3950(2) 0.59798(11) 0.38337(13) 0.0253(3) Uani 1 1 d D
H3C H 0.454(3) 0.5509(18) 0.3534(18) 0.030 Uiso 1 1 d D
H3D H 0.298(3) 0.572(2) 0.4048(19) 0.030 Uiso 1 1 d D
Cl1 Cl 0.45531(6) 0.87477(3) 0.21862(3) 0.01513(9) Uani 1 1 d .
Cl2 Cl 0.50503(6) 0.99651(3) 0.52096(3) 0.01590(9) Uani 1 1 d .
O1 O 0.59357(16) 0.72335(10) 0.61765(9) 0.0120(2) Uani 1 1 d .
O2 O 0.27935(17) 0.74180(10) 0.59463(9) 0.0127(2) Uani 1 1 d .
C1 C 0.4268(2) 0.73551(12) 0.65511(13) 0.0111(3) Uani 1 1 d .
C2 C 0.3915(2) 0.74908(15) 0.77839(14) 0.0147(3) Uani 1 1 d .
H2 H 0.2859 0.6965 0.8014 0.018 Uiso 1 1 calc R
C3 C 0.3380(3) 0.87149(19) 0.80995(17) 0.0305(5) Uani 1 1 d .
H3A H 0.2931 0.9146 0.7446 0.037 Uiso 1 1 calc R
H3B H 0.2358 0.8721 0.8667 0.037 Uiso 1 1 calc R
C4 C 0.5211(4) 0.92203(16) 0.85489(17) 0.0333(5) Uani 1 1 d .
H4A H 0.4935 0.9863 0.9054 0.040 Uiso 1 1 calc R
H4B H 0.6045 0.9494 0.7944 0.040 Uiso 1 1 calc R
C5 C 0.6140(3) 0.82426(15) 0.91609(16) 0.0238(4) Uani 1 1 d .
H5A H 0.7543 0.8354 0.9224 0.029 Uiso 1 1 calc R
H5B H 0.5588 0.8155 0.9909 0.029 Uiso 1 1 calc R
N1 N 0.5675(2) 0.72301(12) 0.84475(11) 0.0122(3) Uani 1 1 d D
H1A H 0.661(3) 0.7074(17) 0.8001(16) 0.015 Uiso 1 1 d D
H1B H 0.558(3) 0.6645(14) 0.8897(15) 0.015 Uiso 1 1 d D

loop_
_atom_site_aniso_label
_atom_site_aniso_U_11
_atom_site_aniso_U_22
_atom_site_aniso_U_33
_atom_site_aniso_U_23
_atom_site_aniso_U_13
_atom_site_aniso_U_12
Ca1 0.00851(14) 0.01033(13) 0.01056(14) 0.00023(11) 0.00045(12) -0.00022(12)
O3 0.0177(7) 0.0150(6) 0.0432(9) -0.0089(6) 0.0123(6) -0.0014(5)
Cl1 0.01145(18) 0.01810(18) 0.01584(18) 0.00651(15) 0.00036(15) -0.00078(15)
Cl2 0.0172(2) 0.01115(16) 0.01932(19) -0.00292(14) -0.00210(15) 0.00091(15)
O1 0.0092(6) 0.0148(6) 0.0118(5) 0.0005(4) 0.0010(4) 0.0006(4)
O2 0.0089(5) 0.0165(6) 0.0127(6) 0.0018(5) -0.0014(4) -0.0008(4)
C1 0.0134(8) 0.0087(7) 0.0111(7) 0.0005(6) -0.0010(6) -0.0013(6)
C2 0.0095(7) 0.0229(8) 0.0117(7) -0.0004(7) -0.0012(6) 0.0010(6)
C3 0.0366(12) 0.0361(11) 0.0188(9) -0.0081(9) -0.0040(8) 0.0229(10)
C4 0.0541(15) 0.0175(8) 0.0284(10) -0.0045(8) 0.0007(11) 0.0020(10)
C5 0.0241(10) 0.0233(9) 0.0239(10) -0.0104(8) -0.0070(8) -0.0015(7)
N1 0.0121(7) 0.0139(6) 0.0105(6) 0.0000(5) -0.0005(5) 0.0012(6)

loop_
_atom_type_symbol
_atom_type_description
_atom_type_scat_dispersion_real
_atom_type_scat_dispersion_imag
_atom_type_scat_source
C C 0.0033 0.0016 'International Tables Vol C Tables 4.2.6.8 and 6.1.1.4'
H H 0.0000 0.0000 'International Tables Vol C Tables 4.2.6.8 and 6.1.1.4'
N N 0.0061 0.0033 'International Tables Vol C Tables 4.2.6.8 and 6.1.1.4'
O O 0.0106 0.0060 'International Tables Vol C Tables 4.2.6.8 and 6.1.1.4'
Cl Cl 0.1484 0.1585 'International Tables Vol C Tables 4.2.6.8 and 6.1.1.4'
Ca Ca 0.2262 0.3064 'International Tables Vol C Tables 4.2.6.8 and 6.1.1.4'

loop_
_geom_angle_atom_site_label_1
_geom_angle_atom_site_label_2
_geom_angle_atom_site_label_3
_geom_angle
_geom_angle_site_symmetry_1
_geom_angle_site_symmetry_3
O3 Ca1 O2 88.96(5) . 4_566
O3 Ca1 O2 84.20(5) . .
O2 Ca1 O2 121.19(3) 4_566 .
O3 Ca1 O1 76.12(5) . 4_466
O2 Ca1 O1 159.01(4) 4_566 4_466
O2 Ca1 O1 72.53(4) . 4_466
O3 Ca1 O1 88.50(5) . .
O2 Ca1 O1 70.10(4) 4_566 .
O2 Ca1 O1 51.43(4) . .
O1 Ca1 O1 123.18(3) 4_466 .
O3 Ca1 Cl1 99.64(4) . .
O2 Ca1 Cl1 86.25(3) 4_566 .
O2 Ca1 Cl1 152.47(3) . .
O1 Ca1 Cl1 81.89(3) 4_466 .
O1 Ca1 Cl1 154.92(3) . .
O3 Ca1 Cl2 167.33(4) . .
O2 Ca1 Cl2 91.12(3) 4_566 .
O2 Ca1 Cl2 84.93(3) . .
O1 Ca1 Cl2 106.68(3) 4_466 .
O1 Ca1 Cl2 79.63(3) . .
Cl1 Ca1 Cl2 93.008(17) . .
O3 Ca1 C1 89.90(5) . .
O2 Ca1 C1 96.05(4) 4_566 .
O2 Ca1 C1 26.03(4) . .
O1 Ca1 C1 98.56(4) 4_466 .
O1 Ca1 C1 25.97(4) . .
Cl1 Ca1 C1 170.24(3) . .
Cl2 Ca1 C1 77.49(3) . .
O3 Ca1 Ca1 90.71(4) . 4_566
O2 Ca1 Ca1 33.03(3) 4_566 4_566
O2 Ca1 Ca1 88.59(3) . 4_566
O1 Ca1 Ca1 157.78(3) 4_466 4_566
O1 Ca1 Ca1 37.20(3) . 4_566
Cl1 Ca1 Ca1 118.419(13) . 4_566
Cl2 Ca1 Ca1 82.536(13) . 4_566
C1 Ca1 Ca1 63.07(4) . 4_566
O3 Ca1 Ca1 75.98(4) . 4_466
O2 Ca1 Ca1 149.63(3) 4_566 4_466
O2 Ca1 Ca1 32.42(3) . 4_466
O1 Ca1 Ca1 40.24(3) 4_466 4_466
O1 Ca1 Ca1 83.09(3) . 4_466
Cl1 Ca1 Ca1 121.837(13) . 4_466
Cl2 Ca1 Ca1 98.011(15) . 4_466
C1 Ca1 Ca1 58.38(3) . 4_466
Ca1 Ca1 Ca1 119.592(16) 4_566 4_466
O3 Ca1 H3D 15.0(4) . .
O2 Ca1 H3D 102.8(5) 4_566 .
O2 Ca1 H3D 72.1(5) . .
O1 Ca1 H3D 64.5(5) 4_466 .
O1 Ca1 H3D 87.7(5) . .
Cl1 Ca1 H3D 106.1(5) . .
Cl2 Ca1 H3D 156.8(4) . .
C1 Ca1 H3D 82.6(5) . .
Ca1 Ca1 H3D 99.0(5) 4_566 .
Ca1 Ca1 H3D 61.0(4) 4_466 .
Ca1 O3 H3C 135.2(17) . .
Ca1 O3 H3D 115.5(18) . .
H3C O3 H3D 109(2) . .
C1 O1 Ca1 169.98(10) . 4_566
C1 O1 Ca1 85.52(9) . .
Ca1 O1 Ca1 102.56(4) 4_566 .
C1 O2 Ca1 148.08(11) . 4_466
C1 O2 Ca1 96.94(10) . .
Ca1 O2 Ca1 114.55(5) 4_466 .
O1 C1 O2 123.35(14) . .
O1 C1 C2 121.06(14) . .
O2 C1 C2 115.53(15) . .
O1 C1 Ca1 68.52(8) . .
O2 C1 Ca1 57.03(8) . .
C2 C1 Ca1 160.33(11) . .
N1 C2 C1 111.88(14) . .
N1 C2 C3 104.88(14) . .
C1 C2 C3 112.48(15) . .
N1 C2 H2 109.2 . .
C1 C2 H2 109.2 . .
C3 C2 H2 109.2 . .
C4 C3 C2 104.59(16) . .
C4 C3 H3A 110.8 . .
C2 C3 H3A 110.8 . .
C4 C3 H3B 110.8 . .
C2 C3 H3B 110.8 . .
H3A C3 H3B 108.9 . .
C3 C4 C5 103.99(16) . .
C3 C4 H4A 111.0 . .
C5 C4 H4A 111.0 . .
C3 C4 H4B 111.0 . .
C5 C4 H4B 111.0 . .
H4A C4 H4B 109.0 . .
N1 C5 C4 102.98(15) . .
N1 C5 H5A 111.2 . .
C4 C5 H5A 111.2 . .
N1 C5 H5B 111.2 . .
C4 C5 H5B 111.2 . .
H5A C5 H5B 109.1 . .
C2 N1 C5 108.88(13) . .
C2 N1 H1A 108.9(14) . .
C5 N1 H1A 111.4(14) . .
C2 N1 H1B 115.4(14) . .
C5 N1 H1B 106.0(13) . .
H1A N1 H1B 106.3(19) . .

loop_
_geom_bond_atom_site_label_1
_geom_bond_atom_site_label_2
_geom_bond_distance
_geom_bond_site_symmetry_2
Ca1 O3 2.3091(13) .
Ca1 O2 2.3777(12) 4_566
Ca1 O2 2.4176(12) .
Ca1 O1 2.4989(12) 4_466
Ca1 O1 2.6701(12) .
Ca1 Cl1 2.6982(5) .
Ca1 Cl2 2.7426(5) .
Ca1 C1 2.8607(16) .
Ca1 Ca1 4.0343(4) 4_566
Ca1 Ca1 4.0343(4) 4_466
Ca1 H3D 2.74(2) .
O3 H3C 0.777(18) .
O3 H3D 0.789(18) .
O1 C1 1.256(2) .
O1 Ca1 2.4989(12) 4_566
O2 C1 1.265(2) .
O2 Ca1 2.3777(12) 4_466
C1 C2 1.522(2) .
C2 N1 1.499(2) .
C2 C3 1.532(3) .
C2 H2 1.0000 .
C3 C4 1.509(3) .
C3 H3A 0.9900 .
C3 H3B 0.9900 .
C4 C5 1.511(3) .
C4 H4A 0.9900 .
C4 H4B 0.9900 .
C5 N1 1.504(2) .
C5 H5A 0.9900 .
C5 H5B 0.9900 .
N1 H1A 0.865(16) .
N1 H1B 0.879(15) .
